data_1524699
loop_
_publ_author_name
'Klee, W.'
'Schaefer, H.'

_publ_section_title
;
 Zur Kenntnis von Pb Al2 Se4 und Pb Ga2 Se4
;
_journal_name_full 'Materials Research Bulletin'
_journal_page_first 1033
_journal_page_last 1038
_journal_volume 15
_journal_year 1980
_chemical_formula_sum 'Al2 Pb Se4'
_chemical_name_systematic 'Pb Al2 Se4'
_space_group_IT_number 66
_symmetry_space_group_name_Hall '-C 2 2c'
_symmetry_space_group_name_H-M 'C c c m'
_cell_angle_alpha 90
_cell_angle_beta 90
_cell_angle_gamma 90
_cell_formula_units_Z 4
_cell_length_a 6.36
_cell_length_b 10.63
_cell_length_c 10.78
_cell_volume 728.801
_citation_journal_id_ASTM MRBUAC
_cod_data_source_file Klee_MRBUAC_1980_474.cif
_cod_data_source_block Al2Pb1Se4
_cod_original_cell_volume 728.8013
_cod_original_formula_sum 'Al2 Pb1 Se4'
_cod_database_code 1524699

loop_
_symmetry_equiv_pos_as_xyz
x,y,z
-x,-y,z
x,-y,-z+1/2
-x,y,-z+1/2
-x,-y,-z
x,y,-z
-x,y,z-1/2
x,-y,z-1/2
x+1/2,y+1/2,z
-x+1/2,-y+1/2,z
x+1/2,-y+1/2,-z+1/2
-x+1/2,y+1/2,-z+1/2
-x+1/2,-y+1/2,-z
x+1/2,y+1/2,-z
-x+1/2,y+1/2,z-1/2
x+1/2,-y+1/2,z-1/2

loop_
_atom_site_label
_atom_site_type_symbol
_atom_site_fract_x
_atom_site_fract_y
_atom_site_fract_z
_atom_site_occupancy
_atom_site_U_iso_or_equiv
Pb1 Pb+2 0 0.5 0.25 1 0.0
Se1 Se-2 0.2376 0.423 0 1 0.0
Al2 Al+3 0.086 0.861 0 0.5 0.0
Se2 Se-2 0.25 0.25 0.3305 1 0.0
Al1 Al+3 0.995 0.229 0 0.5 0.0
